data_7150361
loop_
_publ_author_name
'Sielemann, Dirk'
'Winter, Andreas'
'Fl\"orke, Ulrich'
'Risch, Nikolaus'

_publ_section_title
;
 Selective synthesis of U-shaped terpyridines. Versatile ligands for
 the preparation of platinum complexes.
;
_journal_issue 6
_journal_name_full 'Organic &amp; biomolecular chemistry'
_journal_page_first 863
_journal_page_last 868
_journal_paper_doi 10.1039/b316633c
_journal_volume 2
_journal_year 2004
_chemical_formula_moiety '(C32 H28 N4 O Pt)(B F4)2 * 2 CH3CN'
_chemical_formula_sum 'C36 H34 B2 F8 N6 O Pt'
_chemical_formula_weight 935.40
_chemical_name_common 'C36 H34 B2 F8 N6 O1 Pt1'
_chemical_name_systematic
;
?
;
_space_group_IT_number 14
_symmetry_cell_setting monoclinic
_symmetry_space_group_name_Hall '-P 2yn'
_symmetry_space_group_name_H-M 'P 1 21/n 1'
_atom_sites_solution_hydrogens mixed
_atom_sites_solution_primary direct
_atom_sites_solution_secondary difmap
_audit_creation_method SHELXL-97
_cell_angle_alpha 90.00
_cell_angle_beta 111.90(1)
_cell_angle_gamma 90.00
_cell_formula_units_Z 4
_cell_length_a 19.275(4)
_cell_length_b 8.415(3)
_cell_length_c 23.953(5)
_cell_measurement_reflns_used 28
_cell_measurement_temperature 193(2)
_cell_measurement_theta_max 15.658
_cell_measurement_theta_min 6.143
_cell_volume 3604.8(17)
_computing_cell_refinement 'Bruker XSCANS'
_computing_data_collection 'Bruker XSCANS'
_computing_data_reduction 'Bruker SHELXTL'
_computing_molecular_graphics 'Bruker SHELXTL'
_computing_publication_material 'Bruker SHELXTL'
_computing_structure_refinement 'Bruker SHELXTL'
_computing_structure_solution 'Bruker SHELXTL'
_diffrn_ambient_temperature 193(2)
_diffrn_measured_fraction_theta_full 0.989
_diffrn_measured_fraction_theta_max 0.989
_diffrn_measurement_device 'Bruker P4'
_diffrn_measurement_method '\w scans'
_diffrn_radiation_monochromator graphite
_diffrn_radiation_source 'fine-focus sealed tube'
_diffrn_radiation_type MoK\a
_diffrn_radiation_wavelength 0.71073
_diffrn_reflns_av_R_equivalents 0.0654
_diffrn_reflns_av_sigmaI/netI 0.0835
_diffrn_reflns_limit_h_max 22
_diffrn_reflns_limit_h_min -1
_diffrn_reflns_limit_k_max 1
_diffrn_reflns_limit_k_min -10
_diffrn_reflns_limit_l_max 26
_diffrn_reflns_limit_l_min -28
_diffrn_reflns_number 7818
_diffrn_reflns_theta_full 25.00
_diffrn_reflns_theta_max 25.00
_diffrn_reflns_theta_min 2.55
_diffrn_standards_decay_% 6
_diffrn_standards_interval_count 397
_diffrn_standards_number 3
_exptl_absorpt_coefficient_mu 3.974
_exptl_absorpt_correction_T_max 0.750
_exptl_absorpt_correction_T_min 0.372
_exptl_absorpt_correction_type gaussian
_exptl_crystal_colour yellow
_exptl_crystal_density_diffrn 1.724
_exptl_crystal_density_meas ?
_exptl_crystal_density_method .
_exptl_crystal_description needle
_exptl_crystal_F_000 1840
_exptl_crystal_size_max 0.60
_exptl_crystal_size_mid 0.12
_exptl_crystal_size_min 0.08
_refine_diff_density_max 0.937
_refine_diff_density_min -0.884
_refine_diff_density_rms 0.164
_refine_ls_extinction_method none
_refine_ls_goodness_of_fit_ref 1.025
_refine_ls_hydrogen_treatment constr
_refine_ls_matrix_type full
_refine_ls_number_parameters 489
_refine_ls_number_reflns 6263
_refine_ls_number_restraints 835
_refine_ls_restrained_S_all 0.965
_refine_ls_R_factor_all 0.0902
_refine_ls_R_factor_gt 0.0537
_refine_ls_shift/su_max 0.131
_refine_ls_shift/su_mean 0.002
_refine_ls_structure_factor_coef Fsqd
_refine_ls_weighting_details 'calc w=1/[\s^2^(Fo^2^)+(0.0732P)^2^] where P=(Fo^2^+2Fc^2^)/3'
_refine_ls_weighting_scheme calc
_refine_ls_wR_factor_gt 0.1207
_refine_ls_wR_factor_ref 0.1367
_reflns_number_gt 4428
_reflns_number_total 6263
_reflns_threshold_expression >2sigma(I)
_cod_data_source_file b316633c.txt
_cod_data_source_block 14e
_cod_depositor_comments
;
The following automatic conversions were performed:
'_symmetry_cell_setting' value 'Monoclinic' changed to 'monoclinic'
according to '/home/saulius/struct/CIF-dictionaries/cif_core.dic'
dictionary named 'cif_core.dic' version 2.4.1 from 2010-06-29.

Automatic conversion script
Id: cif_fix_enum 1527 2010-12-29 10:47:43Z saulius 

The following automatic conversions were performed:

'_atom_sites_solution_hydrogens' value 'geom and difmap' was changed
to 'mixed'.

Automatic conversion script
Id: cif_fix_values 6452 2018-10-05 10:23:21Z andrius 
;
_cod_original_sg_symbol_H-M P2(1)/n
_cod_database_code 7150361

loop_
_symmetry_equiv_pos_as_xyz
'x, y, z'
'-x+1/2, y+1/2, -z+1/2'
'-x, -y, -z'
'x-1/2, -y-1/2, z-1/2'

loop_
_atom_site_label
_atom_site_type_symbol
_atom_site_fract_x
_atom_site_fract_y
_atom_site_fract_z
_atom_site_U_iso_or_equiv
_atom_site_adp_type
_atom_site_occupancy
_atom_site_symmetry_multiplicity
_atom_site_calc_flag
_atom_site_refinement_flags
_atom_site_disorder_assembly
_atom_site_disorder_group
Pt1 Pt -0.400196(18) 2.69449(4) -0.371917(14) 0.02926(13) Uani 1 1 d U . .
N1 N -0.4559(4) 2.4866(9) -0.4031(3) 0.0350(16) Uani 1 1 d U . .
N2 N -0.4894(4) 2.7298(9) -0.3554(3) 0.0302(15) Uani 1 1 d U . .
N3 N -0.3766(4) 2.9155(9) -0.3337(3) 0.0326(15) Uani 1 1 d U . .
N4 N -0.3062(4) 2.6524(9) -0.3882(3) 0.0336(17) Uani 1 1 d U . .
O1 O -0.8877(3) 2.8350(9) -0.2953(3) 0.0489(19) Uani 1 1 d U . .
C1 C -0.4385(5) 2.3617(12) -0.4296(4) 0.041(2) Uani 1 1 d U . .
H1 H -0.3928 2.3628 -0.4361 0.049 Uiso 1 1 calc R . .
C2 C -0.4850(6) 2.2307(13) -0.4480(5) 0.051(3) Uani 1 1 d U . .
H2 H -0.4701 2.1425 -0.4657 0.062 Uiso 1 1 calc R . .
C3 C -0.5529(6) 2.2274(12) -0.4408(5) 0.047(2) Uani 1 1 d U . .
H3 H -0.5847 2.1375 -0.4536 0.057 Uiso 1 1 calc R . .
C4 C -0.5743(5) 2.3560(12) -0.4148(4) 0.037(2) Uani 1 1 d U . .
C5 C -0.5242(5) 2.4822(11) -0.3959(4) 0.0315(17) Uani 1 1 d U . .
C6 C -0.6498(5) 2.3794(14) -0.4115(5) 0.052(3) Uani 1 1 d U . .
H6A H -0.6841 2.4201 -0.4509 0.063 Uiso 1 1 calc R . .
H6B H -0.6689 2.2742 -0.4054 0.063 Uiso 1 1 calc R . .
C7 C -0.6535(5) 2.4894(13) -0.3635(4) 0.047(2) Uani 1 1 d U . .
H7A H -0.6394 2.4292 -0.3254 0.057 Uiso 1 1 calc R . .
H7B H -0.7059 2.5248 -0.3746 0.057 Uiso 1 1 calc R . .
C8 C -0.6035(5) 2.6363(12) -0.3525(4) 0.0337(19) Uani 1 1 d U . .
C9 C -0.5406(5) 2.6223(12) -0.3671(4) 0.0355(19) Uani 1 1 d U . .
C10 C -0.6130(5) 2.7764(11) -0.3270(4) 0.0326(18) Uani 1 1 d U . .
C11 C -0.4953(4) 2.8650(11) -0.3279(4) 0.0304(17) Uani 1 1 d U . .
C12 C -0.5579(4) 2.8984(12) -0.3138(4) 0.0341(19) Uani 1 1 d U . .
C13 C -0.5594(5) 3.0544(13) -0.2872(4) 0.048(2) Uani 1 1 d U . .
H13A H -0.5809 3.0408 -0.2558 0.057 Uiso 1 1 calc R . .
H13B H -0.5940 3.1233 -0.3189 0.057 Uiso 1 1 calc R . .
C14 C -0.4875(6) 3.1393(14) -0.2598(6) 0.062(3) Uani 1 1 d U . .
H14A H -0.4681 3.1181 -0.2160 0.074 Uiso 1 1 calc R . .
H14B H -0.4980 3.2546 -0.2652 0.074 Uiso 1 1 calc R . .
C15 C -0.4264(5) 3.1032(12) -0.2819(4) 0.036(2) Uani 1 1 d U . .
C16 C -0.4304(4) 2.9700(11) -0.3146(3) 0.0293(17) Uani 1 1 d U . .
C17 C -0.3621(5) 3.1985(13) -0.2687(4) 0.046(2) Uani 1 1 d U . .
H17 H -0.3572 3.2949 -0.2470 0.056 Uiso 1 1 calc R . .
C18 C -0.3069(5) 3.1495(12) -0.2879(4) 0.039(2) Uani 1 1 d U . .
H18 H -0.2631 3.2121 -0.2793 0.047 Uiso 1 1 calc R . .
C19 C -0.3148(5) 3.0090(11) -0.3196(4) 0.0345(19) Uani 1 1 d U . .
H19 H -0.2756 2.9765 -0.3321 0.041 Uiso 1 1 calc R . .
C20 C -0.6830(4) 2.8063(12) -0.3152(4) 0.0337(19) Uani 1 1 d U . .
C21 C -0.7379(5) 2.9023(13) -0.3535(4) 0.040(2) Uani 1 1 d U . .
H21 H -0.7285 2.9604 -0.3839 0.047 Uiso 1 1 calc R . .
C22 C -0.8078(5) 2.9156(13) -0.3482(4) 0.042(2) Uani 1 1 d U . .
H22 H -0.8458 2.9802 -0.3755 0.051 Uiso 1 1 calc R . .
C23 C -0.8210(5) 2.8335(12) -0.3026(4) 0.036(2) Uani 1 1 d U . .
C24 C -0.7648(5) 2.7422(15) -0.2637(5) 0.055(3) Uani 1 1 d U . .
H24 H -0.7732 2.6881 -0.2319 0.066 Uiso 1 1 calc R . .
C25 C -0.6970(5) 2.7269(15) -0.2693(5) 0.053(3) Uani 1 1 d U . .
H25 H -0.6593 2.6620 -0.2419 0.064 Uiso 1 1 calc R . .
C26 C -0.9498(5) 2.9086(15) -0.3415(5) 0.056(3) Uani 1 1 d U . .
H26A H -0.9943 2.9009 -0.3311 0.085 Uiso 1 1 calc R . .
H26B H -0.9592 2.8546 -0.3799 0.085 Uiso 1 1 calc R . .
H26C H -0.9383 3.0207 -0.3451 0.085 Uiso 1 1 calc R . .
C27 C -0.2653(5) 2.5207(12) -0.3676(4) 0.041(2) Uani 1 1 d U . .
H27 H -0.2807 2.4502 -0.3435 0.050 Uiso 1 1 calc R . .
C28 C -0.2030(5) 2.4810(13) -0.3789(4) 0.048(2) Uani 1 1 d U . .
H28 H -0.1758 2.3870 -0.3624 0.058 Uiso 1 1 calc R . .
C29 C -0.1800(5) 2.5822(14) -0.4155(4) 0.044(2) Uani 1 1 d U . .
C30 C -0.2207(5) 2.7178(13) -0.4364(4) 0.042(2) Uani 1 1 d U . .
H30 H -0.2064 2.7895 -0.4608 0.050 Uiso 1 1 calc R . .
C31 C -0.2829(5) 2.7518(12) -0.4221(4) 0.035(2) Uani 1 1 d U . .
H31 H -0.3097 2.8475 -0.4366 0.042 Uiso 1 1 calc R . .
C32 C -0.1134(6) 2.5385(18) -0.4311(6) 0.083(4) Uani 1 1 d U . .
H32A H -0.0927 2.4371 -0.4120 0.125 Uiso 1 1 calc R . .
H32B H -0.0752 2.6215 -0.4166 0.125 Uiso 1 1 calc R . .
H32C H -0.1291 2.5284 -0.4749 0.125 Uiso 1 1 calc R . .
B1 B 0.1762(5) 1.3469(11) 0.0000(4) 0.050(3) Uani 1 1 d DU . .
F11 F 0.2087(5) 1.2131(8) -0.0089(3) 0.117(3) Uani 1 1 d DU . .
F12 F 0.1886(4) 1.3661(8) 0.0598(2) 0.0681(19) Uani 1 1 d DU . .
F13 F 0.0999(3) 1.3403(9) -0.0319(3) 0.080(2) Uani 1 1 d DU . .
F14 F 0.2028(3) 1.4763(8) -0.0205(3) 0.0683(18) Uani 1 1 d DU . .
B2 B -0.4028(5) 2.6008(11) -0.1996(4) 0.042(2) Uani 1 1 d DU . .
F21 F -0.3598(4) 2.4886(9) -0.1606(3) 0.089(2) Uani 1 1 d DU . .
F22 F -0.4360(4) 2.6985(8) -0.1706(3) 0.079(2) Uani 1 1 d DU . .
F23 F -0.4571(3) 2.5256(7) -0.2470(2) 0.0630(17) Uani 1 1 d DU . .
F24 F -0.3593(3) 2.6949(8) -0.2212(3) 0.0701(19) Uani 1 1 d DU . .
N100 N -0.9791(7) 2.7656(17) -0.4953(6) 0.100(4) Uani 1 1 d U . .
C101 C -0.9382(7) 2.8388(17) -0.5082(5) 0.067(4) Uani 1 1 d U . .
C102 C -0.8861(6) 2.9359(17) -0.5228(5) 0.074(4) Uani 1 1 d U . .
H10A H -0.8889 2.9102 -0.5635 0.111 Uiso 1 1 calc R . .
H10B H -0.8354 2.9155 -0.4939 0.111 Uiso 1 1 calc R . .
H10C H -0.8986 3.0482 -0.5210 0.111 Uiso 1 1 calc R . .
N200 N -0.8195(7) 3.2737(15) -0.4156(6) 0.085(4) Uani 1 1 d U . .
C201 C -0.8568(7) 3.3533(17) -0.4014(6) 0.070(4) Uani 1 1 d U . .
C202 C -0.9057(8) 3.451(2) -0.3828(7) 0.113(6) Uani 1 1 d U . .
H20A H -0.9411 3.5060 -0.4178 0.169 Uiso 1 1 calc R . .
H20B H -0.8760 3.5287 -0.3532 0.169 Uiso 1 1 calc R . .
H20C H -0.9332 3.3834 -0.3647 0.169 Uiso 1 1 calc R . .

loop_
_atom_site_aniso_label
_atom_site_aniso_U_11
_atom_site_aniso_U_22
_atom_site_aniso_U_33
_atom_site_aniso_U_23
_atom_site_aniso_U_13
_atom_site_aniso_U_12
Pt1 0.02717(18) 0.0335(2) 0.03289(18) -0.00006(19) 0.01789(13) 0.0019(2)
N1 0.038(4) 0.037(4) 0.038(4) -0.001(3) 0.024(3) -0.004(3)
N2 0.027(3) 0.031(4) 0.037(4) 0.015(3) 0.016(3) 0.009(3)
N3 0.032(3) 0.037(4) 0.037(4) -0.004(3) 0.022(3) -0.001(3)
N4 0.034(4) 0.036(4) 0.034(4) 0.018(3) 0.017(3) 0.011(3)
O1 0.036(3) 0.067(5) 0.057(4) 0.019(4) 0.033(3) 0.013(3)
C1 0.043(5) 0.041(5) 0.046(5) -0.003(4) 0.024(4) 0.007(4)
C2 0.054(6) 0.044(6) 0.067(6) -0.012(5) 0.036(5) 0.001(5)
C3 0.044(5) 0.037(6) 0.065(6) -0.011(5) 0.025(5) -0.004(4)
C4 0.034(4) 0.038(5) 0.040(5) -0.006(4) 0.015(4) -0.004(4)
C5 0.032(4) 0.033(4) 0.032(4) 0.003(4) 0.015(3) 0.003(3)
C6 0.042(5) 0.055(6) 0.071(6) -0.020(5) 0.034(5) -0.011(5)
C7 0.042(5) 0.047(6) 0.064(6) -0.006(5) 0.033(5) -0.007(5)
C8 0.026(4) 0.043(5) 0.036(4) 0.000(4) 0.015(4) -0.002(4)
C9 0.028(4) 0.045(5) 0.037(4) -0.004(4) 0.016(4) -0.007(4)
C10 0.031(4) 0.040(5) 0.031(4) 0.012(4) 0.017(3) 0.010(4)
C11 0.025(4) 0.037(4) 0.030(4) 0.007(4) 0.011(3) 0.002(3)
C12 0.027(4) 0.046(5) 0.038(4) -0.001(4) 0.021(4) 0.000(4)
C13 0.050(5) 0.050(6) 0.057(6) -0.016(5) 0.034(5) -0.006(5)
C14 0.061(6) 0.054(7) 0.091(8) -0.032(6) 0.051(6) -0.011(5)
C15 0.037(4) 0.040(5) 0.037(4) -0.007(4) 0.020(4) -0.002(4)
C16 0.027(4) 0.036(4) 0.029(4) 0.008(3) 0.017(3) 0.008(3)
C17 0.049(5) 0.041(5) 0.056(5) -0.009(5) 0.028(5) -0.003(5)
C18 0.033(4) 0.041(5) 0.045(5) -0.002(4) 0.015(4) -0.007(4)
C19 0.036(4) 0.038(5) 0.034(4) -0.003(4) 0.018(4) -0.006(4)
C20 0.024(4) 0.044(5) 0.038(4) 0.009(4) 0.017(3) 0.002(4)
C21 0.035(4) 0.055(6) 0.037(4) 0.006(4) 0.023(4) 0.006(4)
C22 0.035(4) 0.061(7) 0.039(5) 0.015(5) 0.023(4) 0.014(5)
C23 0.028(4) 0.049(6) 0.040(4) 0.005(4) 0.023(3) 0.008(4)
C24 0.039(5) 0.083(8) 0.055(6) 0.036(5) 0.031(5) 0.020(5)
C25 0.035(5) 0.079(8) 0.056(6) 0.028(5) 0.027(4) 0.019(5)
C26 0.031(5) 0.082(9) 0.067(6) 0.010(6) 0.030(4) 0.015(6)
C27 0.046(5) 0.038(5) 0.048(5) 0.008(4) 0.026(4) 0.010(4)
C28 0.043(5) 0.049(6) 0.059(6) 0.009(5) 0.027(5) 0.011(5)
C29 0.037(5) 0.052(6) 0.052(5) 0.004(5) 0.026(4) 0.015(5)
C30 0.041(5) 0.051(6) 0.043(5) 0.003(5) 0.028(4) 0.001(5)
C31 0.035(5) 0.037(5) 0.041(5) 0.008(4) 0.022(4) 0.009(4)
C32 0.063(7) 0.092(11) 0.123(10) 0.010(9) 0.066(7) 0.017(7)
B1 0.063(6) 0.041(6) 0.042(5) -0.001(5) 0.016(5) -0.005(6)
F11 0.173(8) 0.058(5) 0.091(5) -0.016(4) 0.015(5) 0.048(6)
F12 0.100(5) 0.059(4) 0.047(3) -0.002(3) 0.030(3) -0.024(4)
F13 0.067(4) 0.115(7) 0.059(4) -0.012(4) 0.024(3) -0.029(4)
F14 0.082(4) 0.073(4) 0.071(4) 0.009(4) 0.052(3) -0.002(4)
B2 0.039(6) 0.050(7) 0.038(5) 0.001(5) 0.015(4) -0.001(5)
F21 0.082(5) 0.102(6) 0.062(4) 0.029(4) 0.002(3) 0.021(4)
F22 0.083(5) 0.073(5) 0.106(5) -0.031(4) 0.065(4) -0.018(4)
F23 0.074(4) 0.053(4) 0.048(3) 0.003(3) 0.006(3) -0.018(3)
F24 0.059(4) 0.101(6) 0.059(4) 0.002(4) 0.032(3) -0.025(4)
N100 0.090(9) 0.104(11) 0.125(10) -0.025(9) 0.064(8) -0.029(8)
C101 0.056(7) 0.092(11) 0.057(6) -0.026(7) 0.026(5) -0.015(6)
C102 0.072(8) 0.088(10) 0.072(7) -0.006(8) 0.038(6) -0.008(7)
N200 0.076(8) 0.076(9) 0.119(9) 0.001(7) 0.054(7) -0.012(6)
C201 0.059(8) 0.067(9) 0.077(8) 0.005(7) 0.017(6) -0.003(6)
C202 0.104(11) 0.111(14) 0.101(11) -0.042(10) 0.013(9) 0.020(10)

loop_
_atom_type_symbol
_atom_type_description
_atom_type_scat_dispersion_real
_atom_type_scat_dispersion_imag
_atom_type_scat_source
C C 0.0033 0.0016 'International Tables Vol C Tables 4.2.6.8 and 6.1.1.4'
H H 0.0000 0.0000 'International Tables Vol C Tables 4.2.6.8 and 6.1.1.4'
N N 0.0061 0.0033 'International Tables Vol C Tables 4.2.6.8 and 6.1.1.4'
O O 0.0106 0.0060 'International Tables Vol C Tables 4.2.6.8 and 6.1.1.4'
Pt Pt -1.7033 8.3905 'International Tables Vol C Tables 4.2.6.8 and 6.1.1.4'
B B 0.0013 0.0007 'International Tables Vol C Tables 4.2.6.8 and 6.1.1.4'
F F 0.0171 0.0103 'International Tables Vol C Tables 4.2.6.8 and 6.1.1.4'

loop_
_geom_angle_atom_site_label_1
_geom_angle_atom_site_label_2
_geom_angle_atom_site_label_3
_geom_angle
_geom_angle_site_symmetry_1
_geom_angle_site_symmetry_3
_geom_angle_publ_flag
N2 Pt1 N4 178.6(3) . . ?
N2 Pt1 N1 79.6(3) . . ?
N4 Pt1 N1 99.6(3) . . ?
N2 Pt1 N3 80.4(3) . . ?
N4 Pt1 N3 100.4(3) . . ?
N1 Pt1 N3 160.0(3) . . ?
C1 N1 C5 117.2(8) . . ?
C1 N1 Pt1 131.0(6) . . ?
C5 N1 Pt1 111.7(6) . . ?
C9 N2 C11 120.2(8) . . ?
C9 N2 Pt1 121.1(6) . . ?
C11 N2 Pt1 118.5(6) . . ?
C16 N3 C19 115.4(8) . . ?
C16 N3 Pt1 112.8(6) . . ?
C19 N3 Pt1 131.5(6) . . ?
C27 N4 C31 116.7(8) . . ?
C27 N4 Pt1 121.3(6) . . ?
C31 N4 Pt1 122.0(6) . . ?
C23 O1 C26 117.5(7) . . ?
N1 C1 C2 122.0(9) . . ?
C1 C2 C3 120.4(9) . . ?
C4 C3 C2 119.7(9) . . ?
C3 C4 C5 117.1(8) . . ?
C3 C4 C6 125.7(9) . . ?
C5 C4 C6 116.8(8) . . ?
N1 C5 C4 123.6(8) . . ?
N1 C5 C9 114.8(8) . . ?
C4 C5 C9 121.6(8) . . ?
C7 C6 C4 116.5(8) . . ?
C6 C7 C8 115.1(8) . . ?
C10 C8 C9 117.4(8) . . ?
C10 C8 C7 126.3(8) . . ?
C9 C8 C7 116.2(8) . . ?
N2 C9 C8 123.8(9) . . ?
N2 C9 C5 112.7(8) . . ?
C8 C9 C5 123.5(8) . . ?
C8 C10 C12 120.4(8) . . ?
C8 C10 C20 120.5(8) . . ?
C12 C10 C20 119.1(8) . . ?
N2 C11 C12 121.9(8) . . ?
N2 C11 C16 113.4(7) . . ?
C12 C11 C16 124.7(9) . . ?
C11 C12 C10 116.1(8) . . ?
C11 C12 C13 116.4(8) . . ?
C10 C12 C13 127.5(8) . . ?
C12 C13 C14 117.3(8) . . ?
C13 C14 C15 118.6(9) . . ?
C16 C15 C17 117.3(8) . . ?
C16 C15 C14 119.4(8) . . ?
C17 C15 C14 123.3(9) . . ?
C15 C16 N3 126.0(8) . . ?
C15 C16 C11 119.1(8) . . ?
N3 C16 C11 114.8(8) . . ?
C18 C17 C15 118.8(9) . . ?
C17 C18 C19 120.1(9) . . ?
N3 C19 C18 122.4(8) . . ?
C21 C20 C25 118.7(8) . . ?
C21 C20 C10 119.7(7) . . ?
C25 C20 C10 121.3(8) . . ?
C20 C21 C22 120.9(8) . . ?
C23 C22 C21 119.5(8) . . ?
O1 C23 C24 117.5(8) . . ?
O1 C23 C22 123.6(8) . . ?
C24 C23 C22 118.9(8) . . ?
C25 C24 C23 121.7(9) . . ?
C24 C25 C20 120.3(9) . . ?
N4 C27 C28 124.5(9) . . ?
C27 C28 C29 118.7(10) . . ?
C30 C29 C28 117.5(8) . . ?
C30 C29 C32 122.5(10) . . ?
C28 C29 C32 120.0(10) . . ?
C29 C30 C31 120.6(9) . . ?
N4 C31 C30 122.0(9) . . ?
F11 B1 F12 110.8(8) . . ?
F11 B1 F14 110.5(8) . . ?
F12 B1 F14 109.8(7) . . ?
F11 B1 F13 110.0(8) . . ?
F12 B1 F13 108.5(7) . . ?
F14 B1 F13 107.3(7) . . ?
F21 B2 F23 109.0(7) . . ?
F21 B2 F22 110.2(7) . . ?
F23 B2 F22 109.7(7) . . ?
F21 B2 F24 110.6(7) . . ?
F23 B2 F24 109.5(6) . . ?
F22 B2 F24 107.9(7) . . ?
N100 C101 C102 177.7(15) . . ?
N200 C201 C202 178.1(17) . . ?

loop_
_geom_bond_atom_site_label_1
_geom_bond_atom_site_label_2
_geom_bond_distance
_geom_bond_site_symmetry_2
_geom_bond_publ_flag
Pt1 N2 1.926(7) . ?
Pt1 N4 2.021(7) . ?
Pt1 N1 2.043(8) . ?
Pt1 N3 2.048(8) . ?
N1 C1 1.335(11) . ?
N1 C5 1.390(10) . ?
N2 C9 1.290(11) . ?
N2 C11 1.340(11) . ?
N3 C16 1.359(10) . ?
N3 C19 1.362(11) . ?
N4 C27 1.343(11) . ?
N4 C31 1.355(11) . ?
O1 C23 1.362(9) . ?
O1 C26 1.432(11) . ?
C1 C2 1.385(14) . ?
C2 C3 1.383(14) . ?
C3 C4 1.385(13) . ?
C4 C5 1.393(12) . ?
C4 C6 1.500(12) . ?
C5 C9 1.458(13) . ?
C6 C7 1.498(13) . ?
C7 C8 1.528(13) . ?
C8 C10 1.372(13) . ?
C8 C9 1.386(11) . ?
C10 C12 1.425(13) . ?
C10 C20 1.500(11) . ?
C11 C12 1.398(11) . ?
C11 C16 1.465(12) . ?
C12 C13 1.464(13) . ?
C13 C14 1.478(13) . ?
C14 C15 1.491(12) . ?
C15 C16 1.352(12) . ?
C15 C17 1.408(13) . ?
C17 C18 1.371(13) . ?
C18 C19 1.384(13) . ?
C20 C21 1.375(12) . ?
C20 C25 1.394(12) . ?
C21 C22 1.402(11) . ?
C22 C23 1.393(12) . ?
C23 C24 1.370(13) . ?
C24 C25 1.370(13) . ?
C27 C28 1.368(12) . ?
C28 C29 1.407(14) . ?
C29 C30 1.369(14) . ?
C29 C32 1.510(13) . ?
C30 C31 1.393(12) . ?
B1 F11 1.344(10) . ?
B1 F12 1.370(9) . ?
B1 F14 1.370(9) . ?
B1 F13 1.383(10) . ?
B2 F21 1.369(9) . ?
B2 F23 1.377(9) . ?
B2 F22 1.379(9) . ?
B2 F24 1.386(9) . ?
N100 C101 1.131(16) . ?
C101 C102 1.434(16) . ?
N200 C201 1.124(16) . ?
C201 C202 1.438(18) . ?
